data_4334828
loop_
_publ_author_name
'J. Tyler Simmons'
'John R. Allen'
'Deborah R. Morris'
'Ronald J. Clark'
'Cathy W. Levenson'
'Michael W. Davidson'
'Lei Zhu'

_publ_section_title
;
 Integrated and Passive 1,2,3-Triazolyl Groups in Fluorescent Indicators
 for Zinc(II) Ions: Thermodynamic and Kinetic Evaluations
;
_journal_name_full 'Inorganic Chemistry'
_journal_page_first 5838
_journal_page_last 5850
_journal_paper_doi 10.1021/ic302798u
_journal_volume 52
_journal_year 2013
_chemical_formula_moiety 'C21 H22 N6 O Zn, C2 H3 N, 2(Cl O4)'
_chemical_formula_sum 'C23 H25 Cl2 N7 O9 Zn'
_chemical_formula_weight 679.77
_chemical_name_systematic
; 
 ? 
;
_space_group_IT_number 19
_symmetry_cell_setting orthorhombic
_symmetry_space_group_name_Hall 'P 2ac 2ab'
_symmetry_space_group_name_H-M 'P 21 21 21'
_atom_sites_solution_hydrogens geom
_atom_sites_solution_primary direct
_atom_sites_solution_secondary difmap
_audit_creation_method SHELXL-97
_cell_angle_alpha 90.00
_cell_angle_beta 90.00
_cell_angle_gamma 90.00
_cell_formula_units_Z 4
_cell_length_a 11.2805(8)
_cell_length_b 13.8930(9)
_cell_length_c 17.6101(12)
_cell_measurement_reflns_used 9869
_cell_measurement_temperature 153(2)
_cell_measurement_theta_max 29.04
_cell_measurement_theta_min 2.33
_cell_volume 2759.9(3)
_computing_cell_refinement 'Bruker SAINT'
_computing_data_collection 'Bruker APEX2'
_computing_data_reduction 'Bruker SAINT'
_computing_molecular_graphics 'Bruker SHELXTL'
_computing_publication_material 'Bruker SHELXTL'
_computing_structure_refinement 'SHELXL-97 (Sheldrick, 2008)'
_computing_structure_solution 'SHELXS-97 (Sheldrick, 2008)'
_diffrn_ambient_temperature 153(2)
_diffrn_measured_fraction_theta_full 1.000
_diffrn_measured_fraction_theta_max 1.000
_diffrn_measurement_device_type 'Bruker APEX-II CCD'
_diffrn_measurement_method '\f and \w scans'
_diffrn_radiation_monochromator graphite
_diffrn_radiation_source 'fine-focus sealed tube'
_diffrn_radiation_type MoK\a
_diffrn_radiation_wavelength 0.71073
_diffrn_reflns_av_R_equivalents 0.0196
_diffrn_reflns_av_sigmaI/netI 0.0244
_diffrn_reflns_limit_h_max 14
_diffrn_reflns_limit_h_min -14
_diffrn_reflns_limit_k_max 18
_diffrn_reflns_limit_k_min -18
_diffrn_reflns_limit_l_max 22
_diffrn_reflns_limit_l_min -23
_diffrn_reflns_number 32096
_diffrn_reflns_theta_full 27.87
_diffrn_reflns_theta_max 27.87
_diffrn_reflns_theta_min 1.87
_exptl_absorpt_coefficient_mu 1.149
_exptl_absorpt_correction_T_max 0.8938
_exptl_absorpt_correction_T_min 0.6667
_exptl_absorpt_correction_type empirical
_exptl_absorpt_process_details SADABS
_exptl_crystal_colour colourless
_exptl_crystal_density_diffrn 1.636
_exptl_crystal_description rod,
_exptl_crystal_F_000 1392
_exptl_crystal_size_max 0.38
_exptl_crystal_size_mid 0.11
_exptl_crystal_size_min 0.10
_refine_diff_density_max 0.790
_refine_diff_density_min -0.461
_refine_diff_density_rms 0.054
_refine_ls_abs_structure_details 'Flack H D (1983), Acta Cryst. A39, 876-881'
_refine_ls_abs_structure_Flack 0.008(6)
_refine_ls_extinction_method none
_refine_ls_goodness_of_fit_ref 0.998
_refine_ls_hydrogen_treatment mixed
_refine_ls_matrix_type full
_refine_ls_number_parameters 386
_refine_ls_number_reflns 6552
_refine_ls_number_restraints 0
_refine_ls_restrained_S_all 0.998
_refine_ls_R_factor_all 0.0238
_refine_ls_R_factor_gt 0.0231
_refine_ls_shift/su_max 0.016
_refine_ls_shift/su_mean 0.000
_refine_ls_structure_factor_coef Fsqd
_refine_ls_weighting_details 'calc w=1/[\s^2^(Fo^2^)+(0.0315P)^2^+1.2826P] where P=(Fo^2^+2Fc^2^)/3'
_refine_ls_weighting_scheme calc
_refine_ls_wR_factor_gt 0.0609
_refine_ls_wR_factor_ref 0.0612
_reflns_number_gt 6363
_reflns_number_total 6552
_reflns_threshold_expression >2sigma(I)
_cod_data_source_file ic302798u_si_002_1.cif
_cod_data_source_block zhu156
_cod_original_sg_symbol_Hall P2ac2ab
_cod_database_code 4334828

loop_
_symmetry_equiv_pos_as_xyz
'x, y, z'
'-x+1/2, -y, z+1/2'
'-x, y+1/2, -z+1/2'
'x+1/2, -y+1/2, -z'

loop_
_atom_site_label
_atom_site_type_symbol
_atom_site_fract_x
_atom_site_fract_y
_atom_site_fract_z
_atom_site_U_iso_or_equiv
_atom_site_adp_type
_atom_site_occupancy
_atom_site_symmetry_multiplicity
_atom_site_calc_flag
_atom_site_refinement_flags
Zn1 Zn 0.237775(16) 0.959036(14) 0.070587(11) 0.01498(5) Uani 1 1 d .
C1 C 0.31794(18) 1.14487(13) -0.00397(10) 0.0211(4) Uani 1 1 d .
H1 H 0.2512 1.1733 0.0201 0.025 Uiso 1 1 calc R
C2 C 0.3919(2) 1.20227(14) -0.04737(11) 0.0264(4) Uani 1 1 d .
H2 H 0.3759 1.2690 -0.0533 0.032 Uiso 1 1 calc R
C3 C 0.48915(19) 1.16089(14) -0.08182(12) 0.0270(4) Uani 1 1 d .
H3 H 0.5416 1.1991 -0.1114 0.032 Uiso 1 1 calc R
C4 C 0.50976(17) 1.06317(13) -0.07301(11) 0.0226(4) Uani 1 1 d .
H4 H 0.5762 1.0336 -0.0965 0.027 Uiso 1 1 calc R
C5 C 0.43220(16) 1.00939(13) -0.02951(10) 0.0172(3) Uani 1 1 d .
C6 C 0.44736(17) 0.90142(13) -0.02082(10) 0.0184(4) Uani 1 1 d .
H6A H 0.4056 0.8680 -0.0626 0.022 Uiso 1 1 calc R
H6B H 0.5325 0.8847 -0.0239 0.022 Uiso 1 1 calc R
C7 C 0.47546(16) 0.89878(13) 0.11652(10) 0.0176(3) Uani 1 1 d .
H7A H 0.5138 0.9610 0.1046 0.021 Uiso 1 1 calc R
H7B H 0.5385 0.8502 0.1241 0.021 Uiso 1 1 calc R
C8 C 0.40378(17) 0.90858(13) 0.18820(10) 0.0173(3) Uani 1 1 d .
C9 C 0.45333(19) 0.89483(13) 0.25947(11) 0.0232(4) Uani 1 1 d .
H9 H 0.5338 0.8756 0.2644 0.028 Uiso 1 1 calc R
C10 C 0.3844(2) 0.90934(15) 0.32321(11) 0.0290(4) Uani 1 1 d .
H10 H 0.4170 0.9012 0.3725 0.035 Uiso 1 1 calc R
C11 C 0.2663(2) 0.93617(14) 0.31405(11) 0.0284(4) Uani 1 1 d .
H11 H 0.2171 0.9465 0.3571 0.034 Uiso 1 1 calc R
C12 C 0.22196(17) 0.94750(14) 0.24186(10) 0.0234(4) Uani 1 1 d .
H12 H 0.1411 0.9650 0.2357 0.028 Uiso 1 1 calc R
C13 C 0.61923(17) 0.66867(13) 0.22587(10) 0.0193(4) Uani 1 1 d .
H13 H 0.6956 0.6779 0.2042 0.023 Uiso 1 1 calc R
C14 C 0.60339(19) 0.67125(15) 0.30429(11) 0.0240(4) Uani 1 1 d .
H14 H 0.6694 0.6825 0.3366 0.029 Uiso 1 1 calc R
C15 C 0.49142(19) 0.65741(15) 0.33554(11) 0.0253(4) Uani 1 1 d .
H15 H 0.4810 0.6606 0.3890 0.030 Uiso 1 1 calc R
C16 C 0.39508(19) 0.63901(15) 0.28905(11) 0.0246(4) Uani 1 1 d .
H16 H 0.3191 0.6286 0.3108 0.029 Uiso 1 1 calc R
C17 C 0.40931(17) 0.63569(13) 0.20987(11) 0.0200(4) Uani 1 1 d .
H17 H 0.3440 0.6224 0.1775 0.024 Uiso 1 1 calc R
C18 C 0.52171(17) 0.65247(12) 0.18018(9) 0.0161(3) Uani 1 1 d .
C19 C 0.47591(16) 0.70054(12) 0.04351(10) 0.0158(3) Uani 1 1 d .
C20 C 0.53410(16) 0.67692(12) -0.02235(10) 0.0163(3) Uani 1 1 d .
H20 H 0.5133 0.6979 -0.0719 0.020 Uiso 1 1 calc R
C21 C 0.37078(16) 0.76466(12) 0.05481(10) 0.0161(3) Uani 1 1 d .
H21A H 0.3116 0.7504 0.0149 0.019 Uiso 1 1 calc R
H21B H 0.3341 0.7494 0.1045 0.019 Uiso 1 1 calc R
N1 N 0.33771(13) 1.04962(11) 0.00529(8) 0.0167(3) Uani 1 1 d .
N2 N 0.39912(13) 0.86945(10) 0.05259(8) 0.0148(3) Uani 1 1 d .
N3 N 0.28938(13) 0.93467(10) 0.17964(8) 0.0168(3) Uani 1 1 d .
N4 N 0.53835(13) 0.65296(10) 0.09862(8) 0.0150(3) Uani 1 1 d .
N5 N 0.62963(13) 0.60333(10) 0.06940(9) 0.0169(3) Uani 1 1 d .
N6 N 0.62631(14) 0.61849(11) -0.00460(8) 0.0160(3) Uani 1 1 d .
O9 O 0.10318(14) 1.05578(13) 0.09846(10) 0.0328(4) Uani 1 1 d .
H9A H 0.043(3) 1.062(2) 0.0702(18) 0.049 Uiso 1 1 d .
H9B H 0.095(3) 1.088(2) 0.1336(19) 0.049 Uiso 1 1 d .
Cl1 Cl 0.52041(5) 0.82145(4) 0.75781(3) 0.02734(11) Uani 1 1 d .
O1 O 0.40260(16) 0.81527(16) 0.72071(12) 0.0498(5) Uani 1 1 d .
O2 O 0.54147(19) 0.73122(14) 0.79248(12) 0.0510(5) Uani 1 1 d .
O3 O 0.60122(17) 0.83930(15) 0.69728(10) 0.0448(5) Uani 1 1 d .
O4 O 0.5175(3) 0.89722(18) 0.80986(12) 0.0875(10) Uani 1 1 d .
Cl2 Cl 0.81539(4) 0.05020(4) 0.96988(3) 0.02863(10) Uani 1 1 d .
O5 O 0.75406(19) 0.07457(14) 1.03804(10) 0.0510(5) Uani 1 1 d .
O6 O 0.79451(18) 0.12248(15) 0.91382(12) 0.0555(5) Uani 1 1 d .
O7 O 0.77590(15) -0.04183(12) 0.94312(10) 0.0432(4) Uani 1 1 d .
O8 O 0.94187(15) 0.04594(16) 0.98513(11) 0.0468(4) Uani 1 1 d .
C31 C 0.29316(19) 0.63495(16) 0.84018(15) 0.0337(5) Uani 1 1 d .
C32 C 0.3274(3) 0.5747(2) 0.7760(2) 0.0593(9) Uani 1 1 d .
H32A H 0.2692 0.5820 0.7351 0.089 Uiso 1 1 calc R
H32B H 0.3301 0.5072 0.7921 0.089 Uiso 1 1 calc R
H32C H 0.4058 0.5943 0.7577 0.089 Uiso 1 1 calc R
N31 N 0.2655(2) 0.68358(16) 0.88861(11) 0.0400(5) Uani 1 1 d .

loop_
_atom_site_aniso_label
_atom_site_aniso_U_11
_atom_site_aniso_U_22
_atom_site_aniso_U_33
_atom_site_aniso_U_23
_atom_site_aniso_U_13
_atom_site_aniso_U_12
Zn1 0.01435(9) 0.01661(9) 0.01397(8) -0.00193(7) -0.00114(7) 0.00050(7)
C1 0.0275(10) 0.0185(8) 0.0174(8) -0.0015(7) -0.0020(7) 0.0041(7)
C2 0.0404(12) 0.0153(9) 0.0234(9) 0.0017(7) -0.0009(8) -0.0011(8)
C3 0.0305(10) 0.0225(9) 0.0282(10) 0.0066(8) 0.0006(8) -0.0074(8)
C4 0.0216(8) 0.0249(9) 0.0214(8) 0.0023(7) 0.0003(8) -0.0014(7)
C5 0.0186(9) 0.0181(8) 0.0150(8) 0.0008(6) -0.0030(7) 0.0006(6)
C6 0.0223(9) 0.0170(8) 0.0157(8) 0.0018(6) 0.0016(7) 0.0032(7)
C7 0.0165(8) 0.0185(8) 0.0178(8) -0.0026(6) -0.0020(7) 0.0010(7)
C8 0.0219(9) 0.0143(8) 0.0158(8) -0.0022(6) -0.0027(7) -0.0022(7)
C9 0.0297(10) 0.0186(8) 0.0212(9) 0.0000(7) -0.0082(8) 0.0008(7)
C10 0.0467(13) 0.0251(10) 0.0151(9) -0.0008(7) -0.0067(8) -0.0022(9)
C11 0.0396(12) 0.0287(10) 0.0168(8) -0.0027(7) 0.0054(8) -0.0053(9)
C12 0.0238(9) 0.0248(9) 0.0215(8) -0.0035(7) 0.0048(7) -0.0046(8)
C13 0.0199(9) 0.0201(8) 0.0180(8) 0.0023(7) -0.0005(7) 0.0024(7)
C14 0.0287(10) 0.0240(10) 0.0192(9) -0.0002(7) -0.0038(8) 0.0032(8)
C15 0.0341(11) 0.0250(9) 0.0167(8) 0.0039(7) 0.0036(8) 0.0063(8)
C16 0.0252(10) 0.0267(10) 0.0218(9) 0.0039(8) 0.0073(8) 0.0029(8)
C17 0.0208(9) 0.0188(8) 0.0202(9) 0.0016(7) 0.0016(7) 0.0010(7)
C18 0.0225(9) 0.0133(7) 0.0125(8) 0.0019(6) 0.0018(7) 0.0026(6)
C19 0.0175(8) 0.0133(8) 0.0165(7) 0.0004(6) -0.0001(7) 0.0002(6)
C20 0.0179(8) 0.0148(8) 0.0163(8) -0.0002(6) 0.0002(6) 0.0013(6)
C21 0.0164(8) 0.0142(8) 0.0179(8) 0.0002(6) -0.0001(6) 0.0010(6)
N1 0.0191(7) 0.0165(7) 0.0146(6) -0.0010(6) -0.0023(5) 0.0002(6)
N2 0.0172(7) 0.0131(6) 0.0140(7) -0.0014(5) -0.0004(5) 0.0008(5)
N3 0.0186(7) 0.0175(7) 0.0143(6) -0.0021(5) 0.0005(5) -0.0014(5)
N4 0.0157(7) 0.0150(7) 0.0142(6) -0.0007(5) 0.0020(5) 0.0015(5)
N5 0.0162(7) 0.0173(7) 0.0172(7) -0.0007(6) 0.0016(6) 0.0019(5)
N6 0.0172(7) 0.0161(7) 0.0148(7) -0.0002(5) 0.0018(6) -0.0004(6)
O9 0.0260(7) 0.0411(9) 0.0314(8) -0.0158(7) -0.0057(6) 0.0128(7)
Cl1 0.0320(3) 0.0264(2) 0.0237(2) 0.00097(19) 0.00610(19) -0.00090(19)
O1 0.0312(9) 0.0597(12) 0.0586(12) 0.0170(10) 0.0015(9) 0.0044(8)
O2 0.0526(12) 0.0465(11) 0.0539(11) 0.0227(9) -0.0040(10) 0.0070(9)
O3 0.0418(10) 0.0578(12) 0.0349(9) 0.0018(8) 0.0123(8) -0.0128(9)
O4 0.164(3) 0.0589(15) 0.0392(11) -0.0202(11) 0.0252(16) -0.0320(17)
Cl2 0.0242(2) 0.0315(2) 0.0302(2) -0.0071(2) -0.00552(18) 0.0063(2)
O5 0.0493(11) 0.0594(11) 0.0443(9) -0.0249(9) 0.0118(9) -0.0033(9)
O6 0.0476(11) 0.0568(12) 0.0620(13) 0.0227(10) -0.0180(10) -0.0044(9)
O7 0.0421(9) 0.0346(8) 0.0531(10) -0.0170(8) -0.0091(8) 0.0057(8)
O8 0.0270(8) 0.0622(12) 0.0511(10) -0.0100(10) -0.0124(7) 0.0086(9)
C31 0.0241(11) 0.0295(11) 0.0474(13) 0.0057(10) -0.0050(9) -0.0015(8)
C32 0.0543(18) 0.0405(14) 0.083(2) -0.0246(15) 0.0162(17) -0.0050(13)
N31 0.0365(11) 0.0468(11) 0.0369(10) -0.0001(9) -0.0075(9) 0.0017(10)

loop_
_atom_type_symbol
_atom_type_description
_atom_type_scat_dispersion_real
_atom_type_scat_dispersion_imag
_atom_type_scat_source
C C 0.0033 0.0016 'International Tables Vol C Tables 4.2.6.8 and 6.1.1.4'
H H 0.0000 0.0000 'International Tables Vol C Tables 4.2.6.8 and 6.1.1.4'
N N 0.0061 0.0033 'International Tables Vol C Tables 4.2.6.8 and 6.1.1.4'
O O 0.0106 0.0060 'International Tables Vol C Tables 4.2.6.8 and 6.1.1.4'
Cl Cl 0.1484 0.1585 'International Tables Vol C Tables 4.2.6.8 and 6.1.1.4'
Zn Zn 0.2839 1.4301 'International Tables Vol C Tables 4.2.6.8 and 6.1.1.4'

loop_
_geom_angle_atom_site_label_1
_geom_angle_atom_site_label_2
_geom_angle_atom_site_label_3
_geom_angle
_geom_angle_site_symmetry_1
_geom_angle_site_symmetry_3
N6 Zn1 N3 129.15(6) 4_465 .
N6 Zn1 N1 110.34(6) 4_465 .
N3 Zn1 N1 118.40(6) . .
N6 Zn1 O9 91.48(6) 4_465 .
N3 Zn1 O9 95.35(6) . .
N1 Zn1 O9 97.88(7) . .
N6 Zn1 N2 97.39(6) 4_465 .
N3 Zn1 N2 78.91(6) . .
N1 Zn1 N2 79.24(6) . .
O9 Zn1 N2 171.13(6) . .
N1 C1 C2 122.09(18) . .
N1 C1 H1 119.0 . .
C2 C1 H1 119.0 . .
C3 C2 C1 118.82(18) . .
C3 C2 H2 120.6 . .
C1 C2 H2 120.6 . .
C2 C3 C4 119.51(18) . .
C2 C3 H3 120.2 . .
C4 C3 H3 120.2 . .
C5 C4 C3 119.03(18) . .
C5 C4 H4 120.5 . .
C3 C4 H4 120.5 . .
N1 C5 C4 121.83(17) . .
N1 C5 C6 116.89(17) . .
C4 C5 C6 121.26(17) . .
N2 C6 C5 110.20(15) . .
N2 C6 H6A 109.6 . .
C5 C6 H6A 109.6 . .
N2 C6 H6B 109.6 . .
C5 C6 H6B 109.6 . .
H6A C6 H6B 108.1 . .
N2 C7 C8 110.58(15) . .
N2 C7 H7A 109.5 . .
C8 C7 H7A 109.5 . .
N2 C7 H7B 109.5 . .
C8 C7 H7B 109.5 . .
H7A C7 H7B 108.1 . .
N3 C8 C9 121.58(18) . .
N3 C8 C7 116.39(16) . .
C9 C8 C7 122.00(17) . .
C10 C9 C8 119.26(19) . .
C10 C9 H9 120.4 . .
C8 C9 H9 120.4 . .
C9 C10 C11 118.93(18) . .
C9 C10 H10 120.5 . .
C11 C10 H10 120.5 . .
C12 C11 C10 119.07(18) . .
C12 C11 H11 120.5 . .
C10 C11 H11 120.5 . .
N3 C12 C11 122.13(18) . .
N3 C12 H12 118.9 . .
C11 C12 H12 118.9 . .
C18 C13 C14 118.66(18) . .
C18 C13 H13 120.7 . .
C14 C13 H13 120.7 . .
C15 C14 C13 120.33(19) . .
C15 C14 H14 119.8 . .
C13 C14 H14 119.8 . .
C16 C15 C14 120.29(18) . .
C16 C15 H15 119.9 . .
C14 C15 H15 119.9 . .
C15 C16 C17 120.23(19) . .
C15 C16 H16 119.9 . .
C17 C16 H16 119.9 . .
C18 C17 C16 118.15(18) . .
C18 C17 H17 120.9 . .
C16 C17 H17 120.9 . .
C13 C18 C17 122.29(16) . .
C13 C18 N4 118.27(16) . .
C17 C18 N4 119.45(16) . .
C20 C19 N4 103.74(15) . .
C20 C19 C21 129.32(16) . .
N4 C19 C21 126.93(15) . .
N6 C20 C19 108.37(15) . .
N6 C20 H20 125.8 . .
C19 C20 H20 125.8 . .
N2 C21 C19 114.07(15) . .
N2 C21 H21A 108.7 . .
C19 C21 H21A 108.7 . .
N2 C21 H21B 108.7 . .
C19 C21 H21B 108.7 . .
H21A C21 H21B 107.6 . .
C5 N1 C1 118.71(16) . .
C5 N1 Zn1 115.84(12) . .
C1 N1 Zn1 125.43(13) . .
C6 N2 C7 111.80(14) . .
C6 N2 C21 113.40(13) . .
C7 N2 C21 112.03(14) . .
C6 N2 Zn1 104.98(10) . .
C7 N2 Zn1 102.36(10) . .
C21 N2 Zn1 111.51(11) . .
C8 N3 C12 119.03(16) . .
C8 N3 Zn1 115.07(12) . .
C12 N3 Zn1 125.78(13) . .
N5 N4 C19 111.78(14) . .
N5 N4 C18 118.51(14) . .
C19 N4 C18 129.67(15) . .
N6 N5 N4 105.94(14) . .
N5 N6 C20 110.17(14) . .
N5 N6 Zn1 117.67(11) . 4_565
C20 N6 Zn1 131.54(12) . 4_565
Zn1 O9 H9A 121(2) . .
Zn1 O9 H9B 131(2) . .
H9A O9 H9B 109(3) . .
O4 Cl1 O2 112.87(15) . .
O4 Cl1 O3 112.01(14) . .
O2 Cl1 O3 111.71(13) . .
O4 Cl1 O1 108.18(18) . .
O2 Cl1 O1 106.82(12) . .
O3 Cl1 O1 104.71(11) . .
O5 Cl2 O6 109.57(13) . .
O5 Cl2 O7 109.73(11) . .
O6 Cl2 O7 110.41(12) . .
O5 Cl2 O8 109.30(12) . .
O6 Cl2 O8 108.57(13) . .
O7 Cl2 O8 109.24(11) . .
N31 C31 C32 178.1(3) . .
C31 C32 H32A 109.5 . .
C31 C32 H32B 109.5 . .
H32A C32 H32B 109.5 . .
C31 C32 H32C 109.5 . .
H32A C32 H32C 109.5 . .
H32B C32 H32C 109.5 . .

loop_
_geom_bond_atom_site_label_1
_geom_bond_atom_site_label_2
_geom_bond_distance
_geom_bond_site_symmetry_2
Zn1 N6 2.0228(15) 4_465
Zn1 N3 2.0351(15) .
Zn1 N1 2.0437(15) .
Zn1 O9 2.0862(15) .
Zn1 N2 2.2276(15) .
C1 N1 1.352(2) .
C1 C2 1.384(3) .
C1 H1 0.9500 .
C2 C3 1.379(3) .
C2 H2 0.9500 .
C3 C4 1.386(3) .
C3 H3 0.9500 .
C4 C5 1.382(3) .
C4 H4 0.9500 .
C5 N1 1.351(2) .
C5 C6 1.517(2) .
C6 N2 1.471(2) .
C6 H6A 0.9900 .
C6 H6B 0.9900 .
C7 N2 1.475(2) .
C7 C8 1.505(3) .
C7 H7A 0.9900 .
C7 H7B 0.9900 .
C8 N3 1.349(2) .
C8 C9 1.387(3) .
C9 C10 1.380(3) .
C9 H9 0.9500 .
C10 C11 1.393(3) .
C10 H10 0.9500 .
C11 C12 1.375(3) .
C11 H11 0.9500 .
C12 N3 1.346(2) .
C12 H12 0.9500 .
C13 C18 1.381(3) .
C13 C14 1.393(3) .
C13 H13 0.9500 .
C14 C15 1.391(3) .
C14 H14 0.9500 .
C15 C16 1.384(3) .
C15 H15 0.9500 .
C16 C17 1.404(3) .
C16 H16 0.9500 .
C17 C18 1.391(3) .
C17 H17 0.9500 .
C18 N4 1.448(2) .
C19 C20 1.372(2) .
C19 N4 1.369(2) .
C19 C21 1.497(2) .
C20 N6 1.356(2) .
C20 H20 0.9500 .
C21 N2 1.491(2) .
C21 H21A 0.9900 .
C21 H21B 0.9900 .
N4 N5 1.342(2) .
N5 N6 1.321(2) .
N6 Zn1 2.0228(15) 4_565
O9 H9A 0.85(3) .
O9 H9B 0.77(3) .
Cl1 O4 1.396(2) .
Cl1 O2 1.4143(18) .
Cl1 O3 1.4244(18) .
Cl1 O1 1.483(2) .
Cl2 O5 1.4263(18) .
Cl2 O6 1.4278(19) .
Cl2 O7 1.4335(17) .
Cl2 O8 1.4530(17) .
C31 N31 1.132(3) .
C31 C32 1.459(4) .
C32 H32A 0.9800 .
C32 H32B 0.9800 .
C32 H32C 0.9800 .

loop_
_geom_torsion_atom_site_label_1
_geom_torsion_atom_site_label_2
_geom_torsion_atom_site_label_3
_geom_torsion_atom_site_label_4
_geom_torsion
_geom_torsion_site_symmetry_1
_geom_torsion_site_symmetry_4
N1 C1 C2 C3 -0.4(3) . .
C1 C2 C3 C4 0.7(3) . .
C2 C3 C4 C5 -0.2(3) . .
C3 C4 C5 N1 -0.7(3) . .
C3 C4 C5 C6 177.24(18) . .
N1 C5 C6 N2 -30.4(2) . .
C4 C5 C6 N2 151.50(17) . .
N2 C7 C8 N3 -30.1(2) . .
N2 C7 C8 C9 152.10(17) . .
N3 C8 C9 C10 -0.8(3) . .
C7 C8 C9 C10 176.91(18) . .
C8 C9 C10 C11 0.9(3) . .
C9 C10 C11 C12 -0.1(3) . .
C10 C11 C12 N3 -0.8(3) . .
C18 C13 C14 C15 0.2(3) . .
C13 C14 C15 C16 1.3(3) . .
C14 C15 C16 C17 -1.0(3) . .
C15 C16 C17 C18 -0.8(3) . .
C14 C13 C18 C17 -2.1(3) . .
C14 C13 C18 N4 178.07(16) . .
C16 C17 C18 C13 2.3(3) . .
C16 C17 C18 N4 -177.79(16) . .
N4 C19 C20 N6 -0.29(19) . .
C21 C19 C20 N6 178.39(17) . .
C20 C19 C21 N2 -77.8(2) . .
N4 C19 C21 N2 100.6(2) . .
C4 C5 N1 C1 1.1(3) . .
C6 C5 N1 C1 -176.96(16) . .
C4 C5 N1 Zn1 -177.51(14) . .
C6 C5 N1 Zn1 4.4(2) . .
C2 C1 N1 C5 -0.5(3) . .
C2 C1 N1 Zn1 177.94(14) . .
N6 Zn1 N1 C5 -80.32(13) 4_465 .
N3 Zn1 N1 C5 84.67(13) . .
O9 Zn1 N1 C5 -174.85(12) . .
N2 Zn1 N1 C5 13.65(12) . .
N6 Zn1 N1 C1 101.16(15) 4_465 .
N3 Zn1 N1 C1 -93.86(15) . .
O9 Zn1 N1 C1 6.62(15) . .
N2 Zn1 N1 C1 -164.87(15) . .
C5 C6 N2 C7 -72.73(19) . .
C5 C6 N2 C21 159.45(15) . .
C5 C6 N2 Zn1 37.49(16) . .
C8 C7 N2 C6 153.47(15) . .
C8 C7 N2 C21 -77.98(18) . .
C8 C7 N2 Zn1 41.59(15) . .
C19 C21 N2 C6 62.10(19) . .
C19 C21 N2 C7 -65.60(18) . .
C19 C21 N2 Zn1 -179.65(11) . .
N6 Zn1 N2 C6 81.15(11) 4_465 .
N3 Zn1 N2 C6 -150.29(11) . .
N1 Zn1 N2 C6 -28.24(11) . .
N6 Zn1 N2 C7 -161.97(11) 4_465 .
N3 Zn1 N2 C7 -33.40(11) . .
N1 Zn1 N2 C7 88.64(11) . .
N6 Zn1 N2 C21 -42.03(11) 4_465 .
N3 Zn1 N2 C21 86.53(11) . .
N1 Zn1 N2 C21 -151.43(12) . .
C9 C8 N3 C12 -0.1(3) . .
C7 C8 N3 C12 -177.93(16) . .
C9 C8 N3 Zn1 176.35(14) . .
C7 C8 N3 Zn1 -1.5(2) . .
C11 C12 N3 C8 0.9(3) . .
C11 C12 N3 Zn1 -175.08(14) . .
N6 Zn1 N3 C8 110.69(13) 4_465 .
N1 Zn1 N3 C8 -51.05(14) . .
O9 Zn1 N3 C8 -153.00(13) . .
N2 Zn1 N3 C8 20.16(12) . .
N6 Zn1 N3 C12 -73.17(17) 4_465 .
N1 Zn1 N3 C12 125.09(15) . .
O9 Zn1 N3 C12 23.13(16) . .
N2 Zn1 N3 C12 -163.71(15) . .
C20 C19 N4 N5 0.26(19) . .
C21 C19 N4 N5 -178.46(16) . .
C20 C19 N4 C18 177.81(17) . .
C21 C19 N4 C18 -0.9(3) . .
C13 C18 N4 N5 46.8(2) . .
C17 C18 N4 N5 -133.09(17) . .
C13 C18 N4 C19 -130.63(19) . .
C17 C18 N4 C19 49.5(3) . .
C19 N4 N5 N6 -0.13(19) . .
C18 N4 N5 N6 -177.98(15) . .
N4 N5 N6 C20 -0.06(19) . .
N4 N5 N6 Zn1 -172.05(10) . 4_565
C19 C20 N6 N5 0.2(2) . .
C19 C20 N6 Zn1 170.74(12) . 4_565
